data_7048848
loop_
_publ_author_name
'Ishibashi, Jacob S. A.'
'Darrigan, Clovis'
'Chrostowska, Anna'
'Li, Bo'
'Liu, Shih-Yuan'

_publ_section_title
;
 A BN anthracene mimics the electronic structure of more highly conjugated
 systems.
;
_journal_issue 8
_journal_name_full 'Dalton transactions (Cambridge, England : 2003)'
_journal_page_first 2807
_journal_page_last 2812
_journal_paper_doi 10.1039/c9dt00481e
_journal_volume 48
_journal_year 2019
_chemical_formula_moiety 'C12 H10 B N'
_chemical_formula_sum 'C12 H10 B N'
_chemical_formula_weight 179.02
_space_group_crystal_system monoclinic
_space_group_IT_number 14
_space_group_name_Hall '-P 2ybc'
_space_group_name_H-M_alt 'P 1 21/c 1'
_symmetry_space_group_name_Hall '-P 2ybc'
_symmetry_space_group_name_H-M 'P 1 21/c 1'
_atom_sites_solution_hydrogens mixed
_atom_sites_solution_primary direct
_atom_sites_solution_secondary difmap
_audit_creation_method SHELXL-2014/7
_audit_update_record
;
2018-11-07 deposited with the CCDC.
2019-02-01 downloaded from the CCDC.
;
_cell_angle_alpha 90
_cell_angle_beta 102.492(3)
_cell_angle_gamma 90
_cell_formula_units_Z 2
_cell_length_a 9.2912(5)
_cell_length_b 6.0861(3)
_cell_length_c 8.3411(5)
_cell_measurement_reflns_used 2856
_cell_measurement_temperature 100(2)
_cell_measurement_theta_max 67.19
_cell_measurement_theta_min 4.88
_cell_volume 460.50(4)
_computing_cell_refinement 'SAINT (Bruker, 2014)'
_computing_data_collection 'APEX2 (Bruker, 2014)'
_computing_data_reduction 'SAINT (Bruker, 2014)'
_computing_molecular_graphics 'Bruker SHELXTL'
_computing_publication_material 'Bruker SHELXTL'
_computing_structure_refinement 'SHELXL-2014 (Sheldrick, 2014)'
_computing_structure_solution 'SHELXL-2014 (Sheldrick, 2014)'
_diffrn_ambient_temperature 100(2)
_diffrn_measured_fraction_theta_full 0.996
_diffrn_measured_fraction_theta_max 0.996
_diffrn_measurement_device_type 'Bruker Kappa DUO CCD diffractometer'
_diffrn_measurement_method '\f and \w scans'
_diffrn_radiation_monochromator mirrors
_diffrn_radiation_type CuK\a
_diffrn_radiation_wavelength 1.54178
_diffrn_reflns_av_R_equivalents 0.0216
_diffrn_reflns_av_unetI/netI 0.0154
_diffrn_reflns_Laue_measured_fraction_full 0.996
_diffrn_reflns_Laue_measured_fraction_max 0.996
_diffrn_reflns_limit_h_max 10
_diffrn_reflns_limit_h_min -11
_diffrn_reflns_limit_k_max 7
_diffrn_reflns_limit_k_min -7
_diffrn_reflns_limit_l_max 9
_diffrn_reflns_limit_l_min -9
_diffrn_reflns_number 3742
_diffrn_reflns_point_group_measured_fraction_full 0.996
_diffrn_reflns_point_group_measured_fraction_max 0.996
_diffrn_reflns_theta_full 67.325
_diffrn_reflns_theta_max 67.325
_diffrn_reflns_theta_min 4.875
_diffrn_source 'microfocus sealed tube'
_diffrn_source_type 'Incoatec I\uS'
_exptl_absorpt_coefficient_mu 0.565
_exptl_absorpt_correction_T_max 0.7529
_exptl_absorpt_correction_T_min 0.6754
_exptl_absorpt_correction_type multi-scan
_exptl_absorpt_process_details
;
Sheldrick, G.M. (2013). SADABS. Bruker AXS Inc. Madison, WI USA.
;
_exptl_crystal_colour colorless
_exptl_crystal_density_diffrn 1.291
_exptl_crystal_density_meas ?
_exptl_crystal_density_method none
_exptl_crystal_description block
_exptl_crystal_F_000 188
_exptl_crystal_size_max 0.180
_exptl_crystal_size_mid 0.080
_exptl_crystal_size_min 0.060
_refine_diff_density_max 0.220
_refine_diff_density_min -0.201
_refine_diff_density_rms 0.039
_refine_ls_extinction_method none
_refine_ls_goodness_of_fit_ref 1.089
_refine_ls_hydrogen_treatment mixed
_refine_ls_matrix_type full
_refine_ls_number_parameters 67
_refine_ls_number_reflns 822
_refine_ls_number_restraints 0
_refine_ls_restrained_S_all 1.089
_refine_ls_R_factor_all 0.0398
_refine_ls_R_factor_gt 0.0379
_refine_ls_shift/su_max 0.000
_refine_ls_shift/su_mean 0.000
_refine_ls_structure_factor_coef Fsqd
_refine_ls_weighting_details 'w=1/[\s^2^(Fo^2^)+(0.0550P)^2^+0.1706P] where P=(Fo^2^+2Fc^2^)/3'
_refine_ls_weighting_scheme calc
_refine_ls_wR_factor_gt 0.1028
_refine_ls_wR_factor_ref 0.1048
_reflns_Friedel_coverage 0.000
_reflns_number_gt 767
_reflns_number_total 822
_reflns_threshold_expression 'I > 2\s(I)'
_cod_data_source_file c9dt00481e2.cif
_cod_data_source_block C12H10BN
_cod_depositor_comments
;
The following automatic conversions were performed:

'_exptl_crystal_density_meas' value 'not measured' was changed to '?'
- the value is perceived as not measured.

Automatic conversion script
Id: cif_fix_values 4973 2017-02-22 13:04:09Z antanas 

 Adding full bibliography for 7048848--7048849.cif.
;
_cod_database_code 7048848
_shelx_shelxl_version_number 2014/7
_shelx_space_group_comment
;
The symmetry employed for this shelxl refinement is uniquely defined
by the following loop, which should always be used as a source of
symmetry information in preference to the above space-group names.
They are only intended as comments.
;
_shelx_estimated_absorpt_t_min 0.905
_shelx_estimated_absorpt_t_max 0.967

loop_
_space_group_symop_operation_xyz
'x, y, z'
'-x, y+1/2, -z+1/2'
'-x, -y, -z'
'x, -y-1/2, z-1/2'

loop_
_atom_site_label
_atom_site_type_symbol
_atom_site_fract_x
_atom_site_fract_y
_atom_site_fract_z
_atom_site_U_iso_or_equiv
_atom_site_adp_type
_atom_site_occupancy
_atom_site_site_symmetry_order
_atom_site_calc_flag
_atom_site_refinement_flags_posn
_atom_site_refinement_flags_adp
_atom_site_refinement_flags_occupancy
_atom_site_disorder_assembly
_atom_site_disorder_group
N1 N 0.40830(12) 0.36488(18) 0.37926(13) 0.0197(3) Uani 0.5 1 d . . P A 1
B1 B 0.55053(14) 0.2897(2) 0.46380(15) 0.0194(3) Uani 0.5 1 d . . P A 1
H1B H 0.589(3) 0.127(5) 0.434(3) 0.023 Uiso 0.5 1 d . U P B 1
C6 C 0.40830(12) 0.36488(18) 0.37926(13) 0.0197(3) Uani 0.5 1 d . . P A 2
C7 C 0.55053(14) 0.2897(2) 0.46380(15) 0.0194(3) Uani 0.5 1 d . . P A 2
H7 H 0.5841 0.1486 0.4396 0.023 Uiso 0.5 1 calc R U P A 2
C1 C 0.35706(13) 0.57470(18) 0.41523(13) 0.0166(3) Uani 1 1 d . . . . .
C2 C 0.21485(13) 0.6422(2) 0.33033(14) 0.0221(3) Uani 1 1 d . . . . .
H2 H 0.1786 0.7815 0.3546 0.027 Uiso 1 1 calc R U . . .
C3 C 0.12890(14) 0.5127(2) 0.21505(15) 0.0256(4) Uani 1 1 d . . . . .
H3 H 0.0340 0.5616 0.1598 0.031 Uiso 1 1 calc R U . . .
C4 C 0.18157(14) 0.3046(2) 0.17789(15) 0.0246(4) Uani 1 1 d . . . . .
H4 H 0.1226 0.2142 0.0965 0.030 Uiso 1 1 calc R U . . .
C5 C 0.31656(13) 0.2345(2) 0.25880(14) 0.0214(3) Uani 1 1 d . . . . .
H5 H 0.3502 0.0938 0.2337 0.026 Uiso 1 1 calc R U . A 1

loop_
_atom_site_aniso_label
_atom_site_aniso_U_11
_atom_site_aniso_U_22
_atom_site_aniso_U_33
_atom_site_aniso_U_23
_atom_site_aniso_U_13
_atom_site_aniso_U_12
N1 0.0223(6) 0.0195(6) 0.0188(6) 0.0012(4) 0.0077(5) -0.0017(5)
B1 0.0225(7) 0.0176(6) 0.0198(7) 0.0014(5) 0.0085(5) 0.0003(5)
C6 0.0223(6) 0.0195(6) 0.0188(6) 0.0012(4) 0.0077(5) -0.0017(5)
C7 0.0225(7) 0.0176(6) 0.0198(7) 0.0014(5) 0.0085(5) 0.0003(5)
C1 0.0188(6) 0.0161(6) 0.0168(6) 0.0032(4) 0.0080(5) 0.0006(5)
C2 0.0218(7) 0.0219(7) 0.0238(7) 0.0030(5) 0.0072(5) 0.0028(5)
C3 0.0186(6) 0.0328(7) 0.0247(7) 0.0047(5) 0.0032(5) 0.0003(5)
C4 0.0235(7) 0.0298(7) 0.0203(6) -0.0022(5) 0.0038(5) -0.0063(5)
C5 0.0247(7) 0.0207(6) 0.0200(6) -0.0019(5) 0.0075(5) -0.0030(5)

loop_
_atom_type_symbol
_atom_type_description
_atom_type_scat_dispersion_real
_atom_type_scat_dispersion_imag
_atom_type_scat_source
C C 0.0181 0.0091 'International Tables Vol C Tables 4.2.6.8 and 6.1.1.4'
H H 0.0000 0.0000 'International Tables Vol C Tables 4.2.6.8 and 6.1.1.4'
B B 0.0090 0.0039 'International Tables Vol C Tables 4.2.6.8 and 6.1.1.4'
N N 0.0311 0.0180 'International Tables Vol C Tables 4.2.6.8 and 6.1.1.4'

loop_
_geom_angle_atom_site_label_1
_geom_angle_atom_site_label_2
_geom_angle_atom_site_label_3
_geom_angle
_geom_angle_site_symmetry_1
_geom_angle_site_symmetry_3
C5 N1 C1 118.56(11) . .
C5 N1 B1 121.42(11) . .
C1 N1 B1 120.02(11) . .
N1 B1 C1 120.68(11) . 3_666
N1 B1 H1B 119.2(14) . .
C1 B1 H1B 120.1(14) 3_666 .
C5 C6 C1 118.56(11) . .
C5 C6 C7 121.42(11) . .
C1 C6 C7 120.02(11) . .
C6 C7 C1 120.68(11) . 3_666
C6 C7 H7 119.7 . .
C1 C7 H7 119.7 3_666 .
C6 C1 C2 118.33(11) . .
N1 C1 C2 118.33(11) . .
C6 C1 C7 119.31(11) . 3_666
C2 C1 C7 122.36(11) . 3_666
N1 C1 B1 119.31(11) . 3_666
C2 C1 B1 122.36(11) . 3_666
C3 C2 C1 121.75(12) . .
C3 C2 H2 119.1 . .
C1 C2 H2 119.1 . .
C2 C3 C4 119.67(12) . .
C2 C3 H3 120.2 . .
C4 C3 H3 120.2 . .
C5 C4 C3 119.87(12) . .
C5 C4 H4 120.1 . .
C3 C4 H4 120.1 . .
C4 C5 N1 121.81(12) . .
C4 C5 C6 121.81(12) . .
C4 C5 H5 119.1 . .
N1 C5 H5 119.1 . .

loop_
_geom_bond_atom_site_label_1
_geom_bond_atom_site_label_2
_geom_bond_distance
_geom_bond_site_symmetry_2
N1 C5 1.4127(17) .
N1 C1 1.4175(16) .
N1 B1 1.4318(17) .
B1 C1 1.4359(18) 3_666
B1 H1B 1.10(3) .
C6 C5 1.4127(17) .
C6 C1 1.4175(16) .
C6 C7 1.4318(17) .
C7 C1 1.4359(18) 3_666
C7 H7 0.9500 .
C1 C2 1.4182(17) .
C1 C7 1.4359(18) 3_666
C1 B1 1.4359(18) 3_666
C2 C3 1.3606(18) .
C2 H2 0.9500 .
C3 C4 1.4161(19) .
C3 H3 0.9500 .
C4 C5 1.3582(18) .
C4 H4 0.9500 .
C5 H5 0.9500 .

loop_
_geom_torsion_atom_site_label_1
_geom_torsion_atom_site_label_2
_geom_torsion_atom_site_label_3
_geom_torsion_atom_site_label_4
_geom_torsion
_geom_torsion_site_symmetry_1
_geom_torsion_site_symmetry_4
C5 N1 B1 C1 179.38(10) . 3_666
C1 N1 B1 C1 -0.34(19) . 3_666
C5 C6 C7 C1 179.38(10) . 3_666
C1 C6 C7 C1 -0.34(19) . 3_666
C5 C6 C1 C2 1.03(16) . .
C7 C6 C1 C2 -179.24(10) . .
C5 C6 C1 C7 -179.40(10) . 3_666
C7 C6 C1 C7 0.33(18) . 3_666
C5 N1 C1 C2 1.03(16) . .
B1 N1 C1 C2 -179.24(10) . .
C5 N1 C1 B1 -179.40(10) . 3_666
B1 N1 C1 B1 0.33(18) . 3_666
C6 C1 C2 C3 -0.97(18) . .
N1 C1 C2 C3 -0.97(18) . .
C7 C1 C2 C3 179.47(11) 3_666 .
B1 C1 C2 C3 179.47(11) 3_666 .
C1 C2 C3 C4 0.06(18) . .
C2 C3 C4 C5 0.80(18) . .
C3 C4 C5 N1 -0.72(18) . .
C3 C4 C5 C6 -0.72(18) . .
C1 N1 C5 C4 -0.21(18) . .
B1 N1 C5 C4 -179.93(11) . .
C1 C6 C5 C4 -0.21(18) . .
C7 C6 C5 C4 -179.93(11) . .
